data_7060539
loop_
_publ_author_name
'Tabasi, Zahra A.'
'Walsh, Joshua C.'
'Bodwell, Graham J.'
'Thompson, David W.'
'Zhao, Yuming'

_publ_section_title
;
 Comparative study of the photophysical and crystallographic properties of
 4-(9H-pyreno[4,5-d]imidazol-10-yl)phenol and its alkylated derivatives
;
_journal_issue 17
_journal_name_full 'New Journal of Chemistry'
_journal_page_first 7647
_journal_page_last 7658
_journal_paper_doi 10.1039/D1NJ01102B
_journal_volume 45
_journal_year 2021
_chemical_formula_moiety 'C23 H14 N2 O, C H4 O'
_chemical_formula_sum 'C24 H18 N2 O2'
_chemical_formula_weight 366.40
_space_group_crystal_system monoclinic
_space_group_IT_number 14
_space_group_name_Hall '-P 2yn'
_space_group_name_H-M_alt 'P 1 21/n 1'
_atom_sites_solution_hydrogens mixed
_atom_sites_solution_primary dual
_audit_creation_method SHELXL-2017/1
_audit_update_record
;
2019-08-28 deposited with the CCDC.	2021-04-08 downloaded from the CCDC.
;
_cell_angle_alpha 90
_cell_angle_beta 109.1087(12)
_cell_angle_gamma 90
_cell_formula_units_Z 4
_cell_length_a 12.6038(2)
_cell_length_b 8.2717(2)
_cell_length_c 18.3638(4)
_cell_measurement_reflns_used 9953
_cell_measurement_temperature 173(2)
_cell_measurement_theta_max 73.85
_cell_measurement_theta_min 3.75
_cell_volume 1809.02(7)
_computing_cell_refinement 'Bruker SAINT'
_computing_data_collection 'Bruker APEX2'
_computing_data_reduction 'Bruker SAINT'
_computing_molecular_graphics 'Bruker SHELXTL'
_computing_publication_material 'Bruker SHELXTL'
_computing_structure_refinement 'SHELXL-2017/1 (Sheldrick, 2017)'
_computing_structure_solution 'SHELXT-2014/5 (Sheldrick 2015)'
_diffrn_ambient_temperature 173(2)
_diffrn_measured_fraction_theta_full 0.982
_diffrn_measured_fraction_theta_max 0.976
_diffrn_measurement_device_type 'Bruker APEX-II CCD'
_diffrn_measurement_method '\f and \w scans'
_diffrn_radiation_type CuK\a
_diffrn_radiation_wavelength 1.54178
_diffrn_reflns_av_R_equivalents 0.0212
_diffrn_reflns_av_unetI/netI 0.0170
_diffrn_reflns_Laue_measured_fraction_full 0.982
_diffrn_reflns_Laue_measured_fraction_max 0.976
_diffrn_reflns_limit_h_max 15
_diffrn_reflns_limit_h_min -15
_diffrn_reflns_limit_k_max 10
_diffrn_reflns_limit_k_min -10
_diffrn_reflns_limit_l_max 22
_diffrn_reflns_limit_l_min -22
_diffrn_reflns_number 12501
_diffrn_reflns_point_group_measured_fraction_full 0.982
_diffrn_reflns_point_group_measured_fraction_max 0.976
_diffrn_reflns_theta_full 67.679
_diffrn_reflns_theta_max 74.138
_diffrn_reflns_theta_min 3.751
_exptl_absorpt_coefficient_mu 0.691
_exptl_absorpt_correction_T_max 0.9803
_exptl_absorpt_correction_T_min 0.9052
_exptl_absorpt_correction_type numerical
_exptl_absorpt_process_details
; 
 SADABS 2016/2: Krause, L., Herbst-Irmer, R., Sheldrick G.M. & Stalke D., 
 J. Appl. Cryst. 48 (2015) 3-10 
;
_exptl_crystal_colour yellow
_exptl_crystal_density_diffrn 1.345
_exptl_crystal_description block
_exptl_crystal_F_000 768
_exptl_crystal_size_max 0.139
_exptl_crystal_size_mid 0.127
_exptl_crystal_size_min 0.104
_refine_diff_density_max 0.285
_refine_diff_density_min -0.325
_refine_diff_density_rms 0.044
_refine_ls_extinction_method none
_refine_ls_goodness_of_fit_ref 1.079
_refine_ls_hydrogen_treatment mixed
_refine_ls_matrix_type full
_refine_ls_number_parameters 266
_refine_ls_number_reflns 3591
_refine_ls_number_restraints 0
_refine_ls_restrained_S_all 1.079
_refine_ls_R_factor_all 0.0464
_refine_ls_R_factor_gt 0.0425
_refine_ls_shift/su_max 0.003
_refine_ls_shift/su_mean 0.000
_refine_ls_structure_factor_coef Fsqd
_refine_ls_weighting_details 'w=1/[\s^2^(Fo^2^)+(0.0741P)^2^+0.6757P] where P=(Fo^2^+2Fc^2^)/3'
_refine_ls_weighting_scheme calc
_refine_ls_wR_factor_gt 0.1273
_refine_ls_wR_factor_ref 0.1314
_reflns_Friedel_coverage 0.000
_reflns_number_gt 3231
_reflns_number_total 3591
_reflns_threshold_expression 'I > 2\s(I)'
_cod_data_source_file d1nj01102b2.cif
_cod_data_source_block mun1923
_cod_depositor_comments 'Adding full bibliography for 7060539--7060541.cif.'
_cod_original_sg_symbol_H-M 'P 21/n'
_cod_database_code 7060539
_shelx_shelxl_version_number 2017/1
_shelx_space_group_comment
; 
The symmetry employed for this shelxl refinement is uniquely defined 
by the following loop, which should always be used as a source of 
symmetry information in preference to the above space-group names. 
They are only intended as comments. 
;
_shelx_estimated_absorpt_t_min 0.910
_shelx_estimated_absorpt_t_max 0.932

loop_
_space_group_symop_operation_xyz
'x, y, z'
'-x+1/2, y+1/2, -z+1/2'
'-x, -y, -z'
'x-1/2, -y-1/2, z-1/2'

loop_
_atom_site_label
_atom_site_type_symbol
_atom_site_fract_x
_atom_site_fract_y
_atom_site_fract_z
_atom_site_U_iso_or_equiv
_atom_site_adp_type
_atom_site_occupancy
_atom_site_site_symmetry_order
_atom_site_calc_flag
_atom_site_refinement_flags_posn
_atom_site_refinement_flags_adp
_atom_site_refinement_flags_occupancy
_atom_site_disorder_assembly
_atom_site_disorder_group
O1 O 0.47587(8) 0.69800(14) 0.30451(6) 0.0314(3) Uani 1 1 d . . . . .
H1O H 0.4535(19) 0.722(3) 0.2479(14) 0.055(6) Uiso 1 1 d . . . . .
N1 N 0.14121(10) 0.36887(14) 0.46148(7) 0.0242(3) Uani 1 1 d . . . . .
H1N H 0.1932(17) 0.416(2) 0.5040(12) 0.037(5) Uiso 1 1 d . . . . .
N2 N 0.05833(10) 0.27932(14) 0.34200(7) 0.0245(3) Uani 1 1 d . . . . .
C1 C 0.14372(12) 0.36426(17) 0.38796(8) 0.0247(3) Uani 1 1 d . . . . .
C2 C 0.04792(11) 0.28325(16) 0.46268(8) 0.0234(3) Uani 1 1 d . . . . .
C3 C -0.00239(11) 0.22833(16) 0.38853(8) 0.0235(3) Uani 1 1 d . . . . .
C4 C -0.10343(12) 0.13331(16) 0.36864(8) 0.0248(3) Uani 1 1 d . . . . .
C5 C -0.15863(13) 0.07444(18) 0.29461(9) 0.0298(3) Uani 1 1 d . . . . .
H5 H -0.129017 0.095964 0.254219 0.036 Uiso 1 1 calc R U . . .
C6 C -0.25681(13) -0.01561(19) 0.27963(9) 0.0340(3) Uani 1 1 d . . . . .
H6 H -0.293561 -0.055145 0.229053 0.041 Uiso 1 1 calc R U . . .
C7 C -0.30128(13) -0.04802(19) 0.33745(10) 0.0340(4) Uani 1 1 d . . . . .
H7 H -0.368427 -0.109441 0.326166 0.041 Uiso 1 1 calc R U . . .
C8 C -0.24866(12) 0.00852(18) 0.41268(9) 0.0294(3) Uani 1 1 d . . . . .
C9 C -0.29548(13) -0.0197(2) 0.47290(10) 0.0357(4) Uani 1 1 d . . . . .
H9 H -0.362115 -0.082081 0.462234 0.043 Uiso 1 1 calc R U . . .
C10 C -0.24705(13) 0.0405(2) 0.54441(10) 0.0348(4) Uani 1 1 d . . . . .
H10 H -0.281019 0.021254 0.582779 0.042 Uiso 1 1 calc R U . . .
C11 C -0.14477(12) 0.13331(18) 0.56376(9) 0.0288(3) Uani 1 1 d . . . . .
C12 C -0.09332(14) 0.19528(19) 0.63784(9) 0.0322(3) Uani 1 1 d . . . . .
H12 H -0.126313 0.176002 0.676722 0.039 Uiso 1 1 calc R U . . .
C13 C 0.00483(14) 0.28417(19) 0.65542(9) 0.0322(3) Uani 1 1 d . . . . .
H13 H 0.038624 0.324525 0.706202 0.039 Uiso 1 1 calc R U . . .
C14 C 0.05444(12) 0.31499(18) 0.59955(8) 0.0279(3) Uani 1 1 d . . . . .
H14 H 0.121832 0.376175 0.612197 0.033 Uiso 1 1 calc R U . . .
C15 C 0.00516(11) 0.25591(16) 0.52464(8) 0.0240(3) Uani 1 1 d . . . . .
C16 C -0.09558(12) 0.16291(17) 0.50564(8) 0.0246(3) Uani 1 1 d . . . . .
C17 C -0.14791(11) 0.10098(16) 0.42922(8) 0.0248(3) Uani 1 1 d . . . . .
C18 C 0.22959(12) 0.44883(17) 0.36463(8) 0.0255(3) Uani 1 1 d . . . . .
C19 C 0.32860(13) 0.5027(2) 0.41994(9) 0.0348(4) Uani 1 1 d . . . . .
H19 H 0.341178 0.480059 0.472830 0.042 Uiso 1 1 calc R U . . .
C20 C 0.40854(13) 0.5882(2) 0.39912(9) 0.0371(4) Uani 1 1 d . . . . .
H20 H 0.474576 0.625439 0.437645 0.045 Uiso 1 1 calc R U . . .
C21 C 0.39226(12) 0.61975(18) 0.32183(8) 0.0272(3) Uani 1 1 d . . . . .
C22 C 0.29339(12) 0.57002(17) 0.26618(8) 0.0273(3) Uani 1 1 d . . . . .
H22 H 0.280870 0.593493 0.213386 0.033 Uiso 1 1 calc R U . . .
C23 C 0.21276(12) 0.48594(17) 0.28768(8) 0.0275(3) Uani 1 1 d . . . . .
H23 H 0.145161 0.453328 0.249285 0.033 Uiso 1 1 calc R U . . .
O1S O 0.67778(10) 0.53918(16) 0.39919(7) 0.0393(3) Uani 1 1 d . . . . .
H1OS H 0.624(3) 0.614(4) 0.3656(18) 0.092(10) Uiso 1 1 d . . . . .
C1S C 0.63810(18) 0.3799(2) 0.37808(13) 0.0512(5) Uani 1 1 d . . . . .
H1SA H 0.652921 0.314680 0.423577 0.061 Uiso 1 1 calc R U . . .
H1SB H 0.675780 0.334410 0.345113 0.061 Uiso 1 1 calc R U . . .
H1SC H 0.558712 0.382631 0.351243 0.061 Uiso 1 1 calc R U . . .

loop_
_atom_site_aniso_label
_atom_site_aniso_U_11
_atom_site_aniso_U_22
_atom_site_aniso_U_33
_atom_site_aniso_U_23
_atom_site_aniso_U_13
_atom_site_aniso_U_12
O1 0.0233(5) 0.0432(6) 0.0282(5) 0.0068(4) 0.0093(4) -0.0045(4)
N1 0.0221(5) 0.0284(6) 0.0238(6) 0.0000(5) 0.0097(5) -0.0025(4)
N2 0.0242(6) 0.0256(6) 0.0261(6) 0.0002(4) 0.0116(5) 0.0001(4)
C1 0.0242(6) 0.0264(7) 0.0251(7) 0.0012(5) 0.0101(5) 0.0018(5)
C2 0.0212(6) 0.0232(6) 0.0273(7) 0.0014(5) 0.0097(5) 0.0006(5)
C3 0.0233(6) 0.0239(6) 0.0259(7) 0.0011(5) 0.0115(5) 0.0017(5)
C4 0.0239(6) 0.0227(6) 0.0283(7) 0.0019(5) 0.0093(6) 0.0015(5)
C5 0.0306(7) 0.0300(7) 0.0292(7) -0.0001(6) 0.0101(6) -0.0020(6)
C6 0.0327(8) 0.0324(8) 0.0324(8) -0.0018(6) 0.0047(6) -0.0036(6)
C7 0.0270(7) 0.0300(7) 0.0424(9) 0.0017(6) 0.0076(6) -0.0061(6)
C8 0.0251(7) 0.0263(7) 0.0378(8) 0.0039(6) 0.0114(6) -0.0005(5)
C9 0.0282(7) 0.0349(8) 0.0467(9) 0.0078(7) 0.0156(7) -0.0046(6)
C10 0.0315(8) 0.0382(8) 0.0413(9) 0.0087(7) 0.0209(7) -0.0004(6)
C11 0.0278(7) 0.0287(7) 0.0340(8) 0.0071(6) 0.0159(6) 0.0040(6)
C12 0.0363(8) 0.0349(8) 0.0322(8) 0.0054(6) 0.0203(7) 0.0029(6)
C13 0.0365(8) 0.0358(8) 0.0270(7) 0.0007(6) 0.0141(6) 0.0019(6)
C14 0.0273(7) 0.0304(7) 0.0278(7) 0.0006(5) 0.0114(6) 0.0005(5)
C15 0.0239(6) 0.0239(6) 0.0268(7) 0.0030(5) 0.0117(5) 0.0033(5)
C16 0.0236(6) 0.0232(6) 0.0291(7) 0.0041(5) 0.0116(6) 0.0038(5)
C17 0.0218(6) 0.0230(6) 0.0310(7) 0.0035(5) 0.0105(6) 0.0019(5)
C18 0.0233(6) 0.0280(7) 0.0273(7) 0.0014(5) 0.0113(6) 0.0003(5)
C19 0.0266(7) 0.0535(10) 0.0240(7) 0.0066(6) 0.0079(6) -0.0049(7)
C20 0.0251(7) 0.0566(10) 0.0272(7) 0.0056(7) 0.0053(6) -0.0081(7)
C21 0.0237(7) 0.0311(7) 0.0294(7) 0.0040(5) 0.0122(6) -0.0001(5)
C22 0.0303(7) 0.0308(7) 0.0227(6) 0.0006(5) 0.0113(6) -0.0018(6)
C23 0.0264(7) 0.0311(7) 0.0255(7) -0.0019(5) 0.0090(6) -0.0035(5)
O1S 0.0364(6) 0.0447(7) 0.0334(6) 0.0032(5) 0.0065(5) -0.0033(5)
C1S 0.0533(11) 0.0393(10) 0.0611(12) 0.0045(8) 0.0186(10) 0.0065(8)

loop_
_atom_type_symbol
_atom_type_description
_atom_type_scat_dispersion_real
_atom_type_scat_dispersion_imag
_atom_type_scat_source
C C 0.0181 0.0091 'International Tables Vol C Tables 4.2.6.8 and 6.1.1.4'
H H 0.0000 0.0000 'International Tables Vol C Tables 4.2.6.8 and 6.1.1.4'
N N 0.0311 0.0180 'International Tables Vol C Tables 4.2.6.8 and 6.1.1.4'
O O 0.0492 0.0322 'International Tables Vol C Tables 4.2.6.8 and 6.1.1.4'

loop_
_geom_angle_atom_site_label_1
_geom_angle_atom_site_label_2
_geom_angle_atom_site_label_3
_geom_angle
_geom_angle_site_symmetry_1
_geom_angle_site_symmetry_3
_geom_angle_publ_flag
C1 N1 C2 107.35(12) . . ?
C1 N2 C3 105.36(12) . . ?
N2 C1 N1 111.55(12) . . ?
N2 C1 C18 126.03(13) . . ?
N1 C1 C18 122.39(13) . . ?
C3 C2 N1 105.83(12) . . ?
C3 C2 C15 124.33(13) . . ?
N1 C2 C15 129.82(13) . . ?
C2 C3 N2 109.91(12) . . ?
C2 C3 C4 120.95(13) . . ?
N2 C3 C4 129.14(13) . . ?
C5 C4 C17 119.77(13) . . ?
C5 C4 C3 123.75(14) . . ?
C17 C4 C3 116.49(13) . . ?
C6 C5 C4 120.41(15) . . ?
C7 C6 C5 120.70(15) . . ?
C6 C7 C8 120.87(14) . . ?
C7 C8 C17 119.28(14) . . ?
C7 C8 C9 121.64(14) . . ?
C17 C8 C9 119.05(14) . . ?
C10 C9 C8 121.46(14) . . ?
C9 C10 C11 121.30(15) . . ?
C12 C11 C16 119.36(14) . . ?
C12 C11 C10 121.83(14) . . ?
C16 C11 C10 118.81(14) . . ?
C13 C12 C11 121.07(14) . . ?
C12 C13 C14 120.64(14) . . ?
C13 C14 C15 120.00(14) . . ?
C14 C15 C16 120.12(13) . . ?
C14 C15 C2 124.50(13) . . ?
C16 C15 C2 115.37(13) . . ?
C11 C16 C15 118.80(13) . . ?
C11 C16 C17 119.95(13) . . ?
C15 C16 C17 121.24(13) . . ?
C4 C17 C8 118.96(13) . . ?
C4 C17 C16 121.59(13) . . ?
C8 C17 C16 119.42(13) . . ?
C23 C18 C19 118.03(13) . . ?
C23 C18 C1 121.33(13) . . ?
C19 C18 C1 120.55(13) . . ?
C20 C19 C18 121.29(14) . . ?
C19 C20 C21 120.03(14) . . ?
O1 C21 C22 123.06(13) . . ?
O1 C21 C20 117.47(13) . . ?
C22 C21 C20 119.47(13) . . ?
C21 C22 C23 120.11(13) . . ?
C22 C23 C18 121.02(13) . . ?

loop_
_geom_bond_atom_site_label_1
_geom_bond_atom_site_label_2
_geom_bond_distance
_geom_bond_site_symmetry_2
_geom_bond_publ_flag
O1 C21 1.3602(17) . ?
N1 C1 1.3615(18) . ?
N1 C2 1.3788(17) . ?
N2 C1 1.3302(18) . ?
N2 C3 1.3864(18) . ?
C1 C18 1.4655(19) . ?
C2 C3 1.3773(19) . ?
C2 C15 1.4276(19) . ?
C3 C4 1.4382(19) . ?
C4 C5 1.396(2) . ?
C4 C17 1.425(2) . ?
C5 C6 1.392(2) . ?
C6 C7 1.380(2) . ?
C7 C8 1.403(2) . ?
C8 C17 1.4273(19) . ?
C8 C9 1.433(2) . ?
C9 C10 1.349(3) . ?
C10 C11 1.442(2) . ?
C11 C12 1.399(2) . ?
C11 C16 1.420(2) . ?
C12 C13 1.383(2) . ?
C13 C14 1.389(2) . ?
C14 C15 1.399(2) . ?
C15 C16 1.4267(19) . ?
C16 C17 1.436(2) . ?
C18 C23 1.393(2) . ?
C18 C19 1.399(2) . ?
C19 C20 1.384(2) . ?
C20 C21 1.391(2) . ?
C21 C22 1.390(2) . ?
C22 C23 1.391(2) . ?
O1S C1S 1.418(2) . ?

loop_
_geom_hbond_atom_site_label_D
_geom_hbond_atom_site_label_H
_geom_hbond_atom_site_label_A
_geom_hbond_distance_DH
_geom_hbond_distance_HA
_geom_hbond_distance_DA
_geom_hbond_angle_DHA
_geom_hbond_site_symmetry_A
_geom_hbond_publ_flag
O1 H1O N2 1.00(2) 1.68(2) 2.6678(15) 168(2) 2 yes
N1 H1N O1S 0.92(2) 2.01(2) 2.9169(17) 165.3(18) 3_666 yes
O1S H1OS O1 0.97(3) 1.96(3) 2.8859(16) 157(3) . yes

loop_
_geom_torsion_atom_site_label_1
_geom_torsion_atom_site_label_2
_geom_torsion_atom_site_label_3
_geom_torsion_atom_site_label_4
_geom_torsion
_geom_torsion_site_symmetry_1
_geom_torsion_site_symmetry_2
_geom_torsion_site_symmetry_3
_geom_torsion_site_symmetry_4
_geom_torsion_publ_flag
C3 N2 C1 N1 0.56(15) . . . . ?
C3 N2 C1 C18 -177.54(13) . . . . ?
C2 N1 C1 N2 -0.69(16) . . . . ?
C2 N1 C1 C18 177.49(12) . . . . ?
C1 N1 C2 C3 0.51(15) . . . . ?
C1 N1 C2 C15 -177.78(14) . . . . ?
N1 C2 C3 N2 -0.19(15) . . . . ?
C15 C2 C3 N2 178.23(12) . . . . ?
N1 C2 C3 C4 -179.94(12) . . . . ?
C15 C2 C3 C4 -1.5(2) . . . . ?
C1 N2 C3 C2 -0.22(15) . . . . ?
C1 N2 C3 C4 179.51(14) . . . . ?
C2 C3 C4 C5 179.82(13) . . . . ?
N2 C3 C4 C5 0.1(2) . . . . ?
C2 C3 C4 C17 0.40(19) . . . . ?
N2 C3 C4 C17 -179.30(13) . . . . ?
C17 C4 C5 C6 0.0(2) . . . . ?
C3 C4 C5 C6 -179.40(13) . . . . ?
C4 C5 C6 C7 0.1(2) . . . . ?
C5 C6 C7 C8 -0.1(2) . . . . ?
C6 C7 C8 C17 0.1(2) . . . . ?
C6 C7 C8 C9 178.03(15) . . . . ?
C7 C8 C9 C10 -177.29(15) . . . . ?
C17 C8 C9 C10 0.6(2) . . . . ?
C8 C9 C10 C11 -1.2(3) . . . . ?
C9 C10 C11 C12 -179.52(15) . . . . ?
C9 C10 C11 C16 0.8(2) . . . . ?
C16 C11 C12 C13 -0.3(2) . . . . ?
C10 C11 C12 C13 -179.99(14) . . . . ?
C11 C12 C13 C14 0.4(2) . . . . ?
C12 C13 C14 C15 0.0(2) . . . . ?
C13 C14 C15 C16 -0.5(2) . . . . ?
C13 C14 C15 C2 178.72(14) . . . . ?
C3 C2 C15 C14 -178.29(13) . . . . ?
N1 C2 C15 C14 -0.3(2) . . . . ?
C3 C2 C15 C16 1.0(2) . . . . ?
N1 C2 C15 C16 178.97(13) . . . . ?
C12 C11 C16 C15 -0.2(2) . . . . ?
C10 C11 C16 C15 179.50(13) . . . . ?
C12 C11 C16 C17 -179.58(13) . . . . ?
C10 C11 C16 C17 0.1(2) . . . . ?
C14 C15 C16 C11 0.6(2) . . . . ?
C2 C15 C16 C11 -178.68(12) . . . . ?
C14 C15 C16 C17 179.96(12) . . . . ?
C2 C15 C16 C17 0.68(19) . . . . ?
C5 C4 C17 C8 0.0(2) . . . . ?
C3 C4 C17 C8 179.41(12) . . . . ?
C5 C4 C17 C16 -178.26(13) . . . . ?
C3 C4 C17 C16 1.19(19) . . . . ?
C7 C8 C17 C4 0.0(2) . . . . ?
C9 C8 C17 C4 -178.00(13) . . . . ?
C7 C8 C17 C16 178.24(13) . . . . ?
C9 C8 C17 C16 0.3(2) . . . . ?
C11 C16 C17 C4 177.59(13) . . . . ?
C15 C16 C17 C4 -1.8(2) . . . . ?
C11 C16 C17 C8 -0.6(2) . . . . ?
C15 C16 C17 C8 -179.98(12) . . . . ?
N2 C1 C18 C23 18.3(2) . . . . ?
N1 C1 C18 C23 -159.64(14) . . . . ?
N2 C1 C18 C19 -165.37(15) . . . . ?
N1 C1 C18 C19 16.7(2) . . . . ?
C23 C18 C19 C20 -1.0(2) . . . . ?
C1 C18 C19 C20 -177.44(15) . . . . ?
C18 C19 C20 C21 -1.2(3) . . . . ?
C19 C20 C21 O1 -177.13(15) . . . . ?
C19 C20 C21 C22 2.4(3) . . . . ?
O1 C21 C22 C23 177.95(13) . . . . ?
C20 C21 C22 C23 -1.6(2) . . . . ?
C21 C22 C23 C18 -0.6(2) . . . . ?
C19 C18 C23 C22 1.8(2) . . . . ?
C1 C18 C23 C22 178.28(13) . . . . ?
